data_2204676
loop_
_publ_author_name
'Gainsford, Graeme J.'
'Kemmitt, Tim'

_publ_section_title
;
 Poly[sodium(I)-\m~3~-bis(ethylenedioxy)borato]
;
_journal_issue 12
_journal_name_full 'Acta Crystallographica Section E'
_journal_page_first m1943
_journal_page_last m1944
_journal_paper_doi 10.1107/S160053680402999X
_journal_volume 60
_journal_year 2004
_chemical_formula_iupac '[Na (C4 H8 B O4)]'
_chemical_formula_sum 'C4 H8 B Na O4'
_chemical_formula_weight 153.90
_chemical_name_systematic
;
Poly[sodium(I)-\m~3~-bis(ethylenedioxy)borato]
;
_space_group_IT_number 15
_symmetry_cell_setting monoclinic
_symmetry_space_group_name_Hall '-C 2yc'
_symmetry_space_group_name_H-M 'C 1 2/c 1'
_atom_sites_solution_hydrogens geom
_atom_sites_solution_primary direct
_atom_sites_solution_secondary difmap
_audit_creation_method SHELXL-97
_cell_angle_alpha 90.00
_cell_angle_beta 104.271(13)
_cell_angle_gamma 90.00
_cell_formula_units_Z 4
_cell_length_a 7.990(7)
_cell_length_b 14.675(13)
_cell_length_c 5.707(5)
_cell_measurement_reflns_used 677
_cell_measurement_temperature 113(2)
_cell_measurement_theta_max 26.40
_cell_measurement_theta_min 2.78
_cell_volume 648.5(10)
_computing_cell_refinement SMART
_computing_data_collection 'SMART (Siemens, 1996)'
_computing_data_reduction
;
SAINT (Siemens, 1996) and SADABS (Sheldrick, 1996)
;
_computing_molecular_graphics 'PLATON (Spek, 1998)'
_computing_publication_material SHELXL97
_computing_structure_refinement 'SHELXL97 (Sheldrick, 1997)'
_computing_structure_solution 'SHELXS97 (Sheldrick, 1997)'
_diffrn_ambient_temperature 113(2)
_diffrn_detector_area_resol_mean 8.192
_diffrn_measured_fraction_theta_full 0.958
_diffrn_measured_fraction_theta_max 0.958
_diffrn_measurement_device_type 'Bruker SMART CCD area-detector'
_diffrn_measurement_method '\f and \w'
_diffrn_radiation_monochromator graphite
_diffrn_radiation_source 'fine-focus sealed tube'
_diffrn_radiation_type MoK\a
_diffrn_radiation_wavelength 0.71073
_diffrn_reflns_av_R_equivalents 0.0435
_diffrn_reflns_av_sigmaI/netI 0.0587
_diffrn_reflns_limit_h_max 9
_diffrn_reflns_limit_h_min -7
_diffrn_reflns_limit_k_max 14
_diffrn_reflns_limit_k_min -18
_diffrn_reflns_limit_l_max 7
_diffrn_reflns_limit_l_min -7
_diffrn_reflns_number 1418
_diffrn_reflns_theta_full 26.40
_diffrn_reflns_theta_max 26.40
_diffrn_reflns_theta_min 2.78
_diffrn_standards_decay_% 0
_diffrn_standards_number 0
_exptl_absorpt_coefficient_mu 0.187
_exptl_absorpt_correction_T_max 0.990
_exptl_absorpt_correction_T_min 0.386
_exptl_absorpt_correction_type multi-scan
_exptl_absorpt_process_details '(Blessing, 1995)'
_exptl_crystal_colour white
_exptl_crystal_density_diffrn 1.576
_exptl_crystal_density_method 'not measured'
_exptl_crystal_description Needle
_exptl_crystal_F_000 320
_exptl_crystal_size_max 0.52
_exptl_crystal_size_mid 0.11
_exptl_crystal_size_min 0.08
_refine_diff_density_max 0.309
_refine_diff_density_min -0.282
_refine_ls_extinction_method none
_refine_ls_goodness_of_fit_ref 1.037
_refine_ls_hydrogen_treatment constr
_refine_ls_matrix_type full
_refine_ls_number_parameters 47
_refine_ls_number_reflns 641
_refine_ls_number_restraints 0
_refine_ls_restrained_S_all 1.037
_refine_ls_R_factor_all 0.0698
_refine_ls_R_factor_gt 0.0491
_refine_ls_shift/su_max 0.000
_refine_ls_shift/su_mean 0.000
_refine_ls_structure_factor_coef Fsqd
_refine_ls_weighting_details 'calc w = 1/[\s^2^(Fo^2^)+(0.0853P)^2^] where P = (Fo^2^+2Fc^2^)/3'
_refine_ls_weighting_scheme calc
_refine_ls_wR_factor_gt 0.1312
_refine_ls_wR_factor_ref 0.1405
_reflns_number_gt 478
_reflns_number_total 641
_reflns_threshold_expression I>2\s(I)
_cod_data_source_file er6002.cif
_cod_data_source_block I
_cod_depositor_comments
;
The following automatic conversions were performed:
'_geom_bond_publ_flag' value 'Y' changed to 'y' according to
'/home/saulius/struct/CIF-dictionaries/cif_core.dic' dictionary named
'cif_core.dic' version 2.4.1 from 2010-06-29 (4
times).

'_geom_angle_publ_flag' value 'Y' changed to 'y' according to
'/home/saulius/struct/CIF-dictionaries/cif_core.dic' dictionary named
'cif_core.dic' version 2.4.1 from 2010-06-29 (4
times).

'_geom_torsion_publ_flag' value 'Y' changed to 'y' according to
'/home/saulius/struct/CIF-dictionaries/cif_core.dic' dictionary named
'cif_core.dic' version 2.4.1 from 2010-06-29 (2 times).

Automatic conversion script
Id: cif_fix_enum 1527 2010-12-29 10:47:43Z saulius 

The following automatic conversions were performed:

'_geom_bond_publ_flag' value 'Y' changed to 'y' according to
/home/saulius/struct/CIF-dictionaries/cif_core.dic dictionary named
'cif_core.dic' version 2.4.1 from 2010-06-29 (4
times).

'_geom_angle_publ_flag' value 'Y' changed to 'y' according
to /home/saulius/struct/CIF-dictionaries/cif_core.dic dictionary
named 'cif_core.dic' version 2.4.1 from 2010-06-29 (4
times).

'_geom_torsion_publ_flag' value 'Y' changed to 'y' according
to /home/saulius/struct/CIF-dictionaries/cif_core.dic dictionary
named 'cif_core.dic' version 2.4.1 from 2010-06-29 (2 times).

Automatic conversion script
Id: cif_fix_values 1715 2011-07-08 13:25:40Z adriana 
;
_cod_original_cell_volume 648.5(9)
_cod_original_sg_symbol_H-M 'C 2/c'
_cod_database_code 2204676
_cod_database_fobs_code 2204676

loop_
_symmetry_equiv_pos_as_xyz
'x, y, z'
'-x, y, -z+1/2'
'x+1/2, y+1/2, z'
'-x+1/2, y+1/2, -z+1/2'
'-x, -y, -z'
'x, -y, z-1/2'
'-x+1/2, -y+1/2, -z'
'x+1/2, -y+1/2, z-1/2'

loop_
_atom_site_label
_atom_site_fract_x
_atom_site_fract_y
_atom_site_fract_z
_atom_site_U_iso_or_equiv
_atom_site_adp_type
_atom_site_calc_flag
_atom_site_refinement_flags
_atom_site_occupancy
_atom_site_type_symbol
Na1 1.0000 1.08024(9) 0.2500 0.0195(5) Uani d S 1 Na
O1 0.8658(2) 0.93648(11) 0.0833(3) 0.0177(5) Uani d . 1 O
O2 0.9061(2) 0.83005(12) 0.3965(3) 0.0201(5) Uani d . 1 O
C1 0.7006(3) 0.91314(18) 0.1182(5) 0.0231(6) Uani d . 1 C
H1A 0.6175 0.9014 -0.0389 0.028 Uiso calc R 1 H
H1B 0.6552 0.9629 0.2021 0.028 Uiso calc R 1 H
C2 0.7296(3) 0.82712(19) 0.2728(5) 0.0267(7) Uani d . 1 C
H2A 0.6553 0.8271 0.3884 0.032 Uiso calc R 1 H
H2B 0.7040 0.7720 0.1703 0.032 Uiso calc R 1 H
B1 1.0000 0.8817(3) 0.2500 0.0176(8) Uani d S 1 B

loop_
_atom_site_aniso_label
_atom_site_aniso_U_11
_atom_site_aniso_U_22
_atom_site_aniso_U_33
_atom_site_aniso_U_12
_atom_site_aniso_U_13
_atom_site_aniso_U_23
Na1 0.0204(8) 0.0220(8) 0.0154(7) 0.000 0.0031(5) 0.000
O1 0.0134(10) 0.0224(10) 0.0164(9) -0.0005(7) 0.0020(7) 0.0023(6)
O2 0.0170(10) 0.0241(9) 0.0186(9) -0.0010(7) 0.0030(7) 0.0029(7)
C1 0.0151(13) 0.0278(14) 0.0247(13) -0.0025(10) 0.0013(10) 0.0012(11)
C2 0.0168(14) 0.0356(16) 0.0258(14) -0.0049(10) 0.0016(10) 0.0037(12)
B1 0.018(2) 0.0190(18) 0.0149(18) 0.000 0.0034(14) 0.000

loop_
_atom_type_symbol
_atom_type_description
_atom_type_scat_dispersion_real
_atom_type_scat_dispersion_imag
_atom_type_scat_source
C C 0.0033 0.0016 'International Tables Vol C Tables 4.2.6.8 and 6.1.1.4'
H H 0.0000 0.0000 'International Tables Vol C Tables 4.2.6.8 and 6.1.1.4'
B B 0.0013 0.0007 'International Tables Vol C Tables 4.2.6.8 and 6.1.1.4'
O O 0.0106 0.0060 'International Tables Vol C Tables 4.2.6.8 and 6.1.1.4'
Na Na 0.0362 0.0249 'International Tables Vol C Tables 4.2.6.8 and 6.1.1.4'

loop_
_geom_angle_atom_site_label_1
_geom_angle_atom_site_label_2
_geom_angle_atom_site_label_3
_geom_angle_site_symmetry_1
_geom_angle_site_symmetry_3
_geom_angle
_geom_angle_publ_flag
O2 Na1 O2 5_776 6_575 112.53(11) ?
O2 Na1 O1 5_776 6_576 59.67(7) y
O2 Na1 O1 6_575 6_576 128.15(8) ?
O2 Na1 O1 5_776 5_775 128.15(8) ?
O2 Na1 O1 6_575 5_775 59.67(7) ?
O1 Na1 O1 6_576 5_775 168.34(10) y
O2 Na1 O1 5_776 . 145.60(6) y
O2 Na1 O1 6_575 . 97.55(8) ?
O1 Na1 O1 6_576 . 88.94(7) y
O1 Na1 O1 5_775 . 80.99(7) ?
O2 Na1 O1 5_776 2_755 97.55(8) ?
O2 Na1 O1 6_575 2_755 145.60(6) ?
O1 Na1 O1 6_576 2_755 80.99(7) ?
O1 Na1 O1 5_775 2_755 88.94(7) ?
O1 Na1 O1 . 2_755 61.11(9) ?
C1 O1 B1 . . 109.16(17) ?
C1 O1 Na1 . 5_775 133.80(14) ?
B1 O1 Na1 . 5_775 93.38(10) ?
C1 O1 Na1 . . 119.00(15) ?
B1 O1 Na1 . . 92.31(15) ?
Na1 O1 Na1 5_775 . 99.01(7) ?
C2 O2 B1 . . 108.61(16) ?
C2 O2 Na1 . 5_776 120.62(16) ?
B1 O2 Na1 . 5_776 95.70(13) ?
O1 C1 C2 . . 105.4(2) ?
O1 C1 H1A . . 110.7 ?
C2 C1 H1A . . 110.7 ?
O1 C1 H1B . . 110.7 ?
C2 C1 H1B . . 110.7 ?
H1A C1 H1B . . 108.8 ?
O2 C2 C1 . . 104.7(2) ?
O2 C2 H2A . . 110.8 ?
C1 C2 H2A . . 110.8 ?
O2 C2 H2B . . 110.8 ?
C1 C2 H2B . . 110.8 ?
H2A C2 H2B . . 108.9 ?
O2 B1 O2 2_755 . 117.7(3) ?
O2 B1 O1 2_755 2_755 104.81(11) ?
O2 B1 O1 . 2_755 107.79(11) ?
O2 B1 O1 2_755 . 107.79(11) ?
O2 B1 O1 . . 104.81(11) ?
O1 B1 O1 2_755 . 114.3(3) ?

loop_
_geom_bond_atom_site_label_1
_geom_bond_atom_site_label_2
_geom_bond_site_symmetry_2
_geom_bond_distance
_geom_bond_publ_flag
Na1 O2 5_776 2.370(2) y
Na1 O2 6_575 2.370(2) ?
Na1 O1 6_576 2.415(2) y
Na1 O1 5_775 2.415(2) ?
Na1 O1 . 2.450(3) y
Na1 O1 2_755 2.450(3) ?
O1 C1 . 1.425(3) ?
O1 B1 . 1.483(3) y
O1 Na1 5_775 2.415(2) ?
O2 C2 . 1.414(3) ?
O2 B1 . 1.465(3) ?
O2 Na1 5_776 2.370(2) ?
C1 C2 . 1.525(4) ?
C1 H1A . 0.9900 ?
C1 H1B . 0.9900 ?
C2 H2A . 0.9900 ?
C2 H2B . 0.9900 ?
B1 O2 2_755 1.465(3) ?
B1 O1 2_755 1.483(3) ?

loop_
_geom_torsion_atom_site_label_1
_geom_torsion_atom_site_label_2
_geom_torsion_atom_site_label_3
_geom_torsion_atom_site_label_4
_geom_torsion_site_symmetry_1
_geom_torsion_site_symmetry_4
_geom_torsion
_geom_torsion_publ_flag
O2 Na1 O1 C1 5_776 . 56.1(2) ?
O2 Na1 O1 C1 6_575 . -95.21(16) ?
O1 Na1 O1 C1 6_576 . 33.16(16) ?
O1 Na1 O1 C1 5_775 . -152.76(18) ?
O1 Na1 O1 C1 2_755 . 113.45(19) ?
O2 Na1 O1 B1 5_776 . -57.32(15) ?
O2 Na1 O1 B1 6_575 . 151.33(8) ?
O1 Na1 O1 B1 6_576 . -80.29(10) ?
O1 Na1 O1 B1 5_775 . 93.79(10) ?
O1 Na1 O1 B1 2_755 . 0.0 ?
O2 Na1 O1 Na1 5_776 5_775 -151.11(10) ?
O2 Na1 O1 Na1 6_575 5_775 57.54(8) ?
O1 Na1 O1 Na1 6_576 5_775 -174.08(5) ?
O1 Na1 O1 Na1 5_775 5_775 0.0 ?
O1 Na1 O1 Na1 2_755 5_775 -93.79(10) ?
B1 O1 C1 C2 . . -12.0(3) ?
Na1 O1 C1 C2 5_775 . 102.8(2) ?
Na1 O1 C1 C2 . . -116.01(19) ?
B1 O2 C2 C1 . . -27.4(3) y
Na1 O2 C2 C1 5_776 . 81.3(2) ?
O1 C1 C2 O2 . . 24.2(3) y
C2 O2 B1 O2 . 2_755 -99.55(18) ?
Na1 O2 B1 O2 5_776 2_755 135.43(9) ?
C2 O2 B1 O1 . 2_755 142.3(2) ?
Na1 O2 B1 O1 5_776 2_755 17.27(19) ?
C2 O2 B1 O1 . . 20.2(3) ?
Na1 O2 B1 O1 5_776 . -104.83(16) ?
C1 O1 B1 O2 . 2_755 122.1(2) ?
Na1 O1 B1 O2 5_775 2_755 -16.88(19) ?
Na1 O1 B1 O2 . 2_755 -116.05(18) ?
C1 O1 B1 O2 . . -4.1(2) ?
Na1 O1 B1 O2 5_775 . -143.06(16) ?
Na1 O1 B1 O2 . . 117.77(17) ?
C1 O1 B1 O1 . 2_755 -121.85(17) ?
Na1 O1 B1 O1 5_775 2_755 99.17(8) ?
Na1 O1 B1 O1 . 2_755 0.0 ?
